data_4131143
loop_
_publ_author_name
'Lee, Sarah Yunmi'
'Hartwig, John F.'

_publ_section_title
;
 Palladium-Catalyzed, Site-Selective Direct Allylation of Aryl C-H Bonds
 by Silver-Mediated C-H Activation: A Synthetic and Mechanistic
 Investigation.
;
_journal_issue 46
_journal_name_full 'Journal of the American Chemical Society'
_journal_page_first 15278
_journal_page_last 15284
_journal_paper_doi 10.1021/jacs.6b10220
_journal_volume 138
_journal_year 2016
_chemical_formula_sum 'C30 H50 O2 P2 Pd'
_chemical_formula_weight 611.04
_chemical_name_common sy3-052
_chemical_name_systematic hartwig115
_space_group.centring_type primitive

_space_group_crystal_system monoclinic
_space_group_IT_number 14
_space_group_name_Hall '-P 2ybc'
_space_group_name_H-M_alt 'P 1 21/c 1'
_atom_sites_solution_hydrogens geom
_atom_sites_solution_primary iterative
_atom_sites_solution_secondary difmap
_audit_creation_method SHELXL-2014/7
_cell_angle_alpha 90
_cell_angle_beta 108.162(2)
_cell_angle_gamma 90
_cell_formula_units_Z 2
_cell_length_a 7.5173(3)
_cell_length_b 24.0717(9)
_cell_length_c 8.7398(3)
_cell_measurement_reflns_used 9985
_cell_measurement_temperature 100(2)
_cell_measurement_theta_max 25.37
_cell_measurement_theta_min 2.59
_cell_volume 1502.71(10)
_computing_cell_refinement 'Bruker SAINT'
_computing_data_collection 'Bruker APEX2'
_computing_data_reduction 'Bruker SAINT'
_computing_molecular_graphics ORTEP-32
_computing_publication_material WinGX
_computing_structure_refinement SHELXL-2014
_computing_structure_solution SHELXT-2014
_diffrn_ambient_temperature 100(2)
_diffrn_detector_area_resol_mean 8.366
_diffrn_measured_fraction_theta_full 1.000
_diffrn_measured_fraction_theta_max 0.999
_diffrn_measurement_device_type 'Bruker APEX-II CCD'
_diffrn_measurement_method '\f and \w scans'
_diffrn_radiation_type MoK\a
_diffrn_radiation_wavelength 0.71073
_diffrn_reflns_av_R_equivalents 0.0484
_diffrn_reflns_av_unetI/netI 0.0292
_diffrn_reflns_Laue_measured_fraction_full 1.000
_diffrn_reflns_Laue_measured_fraction_max 0.999
_diffrn_reflns_limit_h_max 9
_diffrn_reflns_limit_h_min -9
_diffrn_reflns_limit_k_max 29
_diffrn_reflns_limit_k_min -29
_diffrn_reflns_limit_l_max 10
_diffrn_reflns_limit_l_min -10
_diffrn_reflns_number 19233
_diffrn_reflns_point_group_measured_fraction_full 1.000
_diffrn_reflns_point_group_measured_fraction_max 0.999
_diffrn_reflns_theta_full 25.000
_diffrn_reflns_theta_max 25.374
_diffrn_reflns_theta_min 1.692
_diffrn_source 'microfocus sealed tube'
_exptl_absorpt_coefficient_mu 0.748
_exptl_absorpt_correction_T_max 0.928
_exptl_absorpt_correction_T_min 0.852
_exptl_absorpt_correction_type multi-scan
_exptl_absorpt_process_details SADABS
_exptl_crystal_colour yellow
_exptl_crystal_density_diffrn 1.350
_exptl_crystal_description prism
_exptl_crystal_F_000 644
_exptl_crystal_size_max 0.060
_exptl_crystal_size_mid 0.040
_exptl_crystal_size_min 0.040
_refine_diff_density_max 0.818
_refine_diff_density_min -0.293
_refine_diff_density_rms 0.063
_refine_ls_extinction_method none
_refine_ls_goodness_of_fit_ref 1.086
_refine_ls_hydrogen_treatment constr
_refine_ls_matrix_type full
_refine_ls_number_parameters 167
_refine_ls_number_reflns 2753
_refine_ls_number_restraints 0
_refine_ls_restrained_S_all 1.086
_refine_ls_R_factor_all 0.0297
_refine_ls_R_factor_gt 0.0258
_refine_ls_shift/su_max 0.001
_refine_ls_shift/su_mean 0.000
_refine_ls_structure_factor_coef Fsqd
_refine_ls_weighting_details 'w=1/[\s^2^(Fo^2^)+(0.0188P)^2^+1.3387P] where P=(Fo^2^+2Fc^2^)/3'
_refine_ls_weighting_scheme calc
_refine_ls_wR_factor_gt 0.0579
_refine_ls_wR_factor_ref 0.0593
_reflns_Friedel_coverage 0.000
_reflns_number_gt 2512
_reflns_number_total 2753
_reflns_threshold_expression 'I > 2\s(I)'
_cod_data_source_file ja6b10220_si_003.cif
_cod_data_source_block hartwig115
_cod_original_sg_symbol_H-M 'P 21/c'
_cod_database_code 4131143
_shelx_shelxl_version_number 2014/7
_shelx_space_group_comment
; 
The symmetry employed for this shelxl refinement is uniquely defined 
by the following loop, which should always be used as a source of 
symmetry information in preference to the above space-group names. 
They are only intended as comments. 
;
_shelx_estimated_absorpt_t_min 0.956
_shelx_estimated_absorpt_t_max 0.971

loop_
_space_group_symop_operation_xyz
'x, y, z'
'-x, y+1/2, -z+1/2'
'-x, -y, -z'
'x, -y-1/2, z-1/2'

loop_
_atom_site_label
_atom_site_type_symbol
_atom_site_fract_x
_atom_site_fract_y
_atom_site_fract_z
_atom_site_U_iso_or_equiv
_atom_site_adp_type
_atom_site_occupancy
_atom_site_site_symmetry_order
_atom_site_calc_flag
_atom_site_refinement_flags_posn
_atom_site_refinement_flags_adp
_atom_site_refinement_flags_occupancy
C1 C 0.8608(3) 0.59289(8) 0.5838(2) 0.0117(4) Uani 1 1 d . . .
C2 C 0.9620(3) 0.64811(8) 0.6368(2) 0.0144(4) Uani 1 1 d . . .
H2A H 0.9979 0.6513 0.7543 0.022 Uiso 1 1 calc R U .
H2B H 0.8785 0.6789 0.5874 0.022 Uiso 1 1 calc R U .
H2C H 1.0744 0.6496 0.6028 0.022 Uiso 1 1 calc R U .
C3 C 0.8123(3) 0.58856(9) 0.3995(2) 0.0143(4) Uani 1 1 d . . .
H3A H 0.9271 0.5916 0.3695 0.021 Uiso 1 1 calc R U .
H3B H 0.7264 0.6187 0.3485 0.021 Uiso 1 1 calc R U .
H3C H 0.7524 0.5527 0.3632 0.021 Uiso 1 1 calc R U .
C4 C 0.9903(3) 0.54446(9) 0.6603(2) 0.0146(4) Uani 1 1 d . . .
H4A H 1.0992 0.5445 0.6214 0.022 Uiso 1 1 calc R U .
H4B H 0.9223 0.5093 0.6308 0.022 Uiso 1 1 calc R U .
H4C H 1.0322 0.5486 0.7777 0.022 Uiso 1 1 calc R U .
C5 C 0.6683(3) 0.58061(9) 0.8506(2) 0.0130(4) Uani 1 1 d . . .
C6 C 0.6950(3) 0.51928(9) 0.9032(3) 0.0177(5) Uani 1 1 d . . .
H6A H 0.8098 0.5049 0.8871 0.027 Uiso 1 1 calc R U .
H6B H 0.5876 0.4975 0.8388 0.027 Uiso 1 1 calc R U .
H6C H 0.7046 0.5164 1.0174 0.027 Uiso 1 1 calc R U .
C7 C 0.4855(3) 0.60111(9) 0.8736(3) 0.0176(5) Uani 1 1 d . . .
H7A H 0.4895 0.5950 0.9856 0.026 Uiso 1 1 calc R U .
H7B H 0.3798 0.5806 0.8015 0.026 Uiso 1 1 calc R U .
H7C H 0.4701 0.6408 0.8486 0.026 Uiso 1 1 calc R U .
C8 C 0.8326(3) 0.61367(9) 0.9603(2) 0.0158(5) Uani 1 1 d . . .
H8A H 0.8192 0.6529 0.9288 0.024 Uiso 1 1 calc R U .
H8B H 0.9502 0.5992 0.9501 0.024 Uiso 1 1 calc R U .
H8C H 0.8336 0.6101 1.0722 0.024 Uiso 1 1 calc R U .
C9 C 0.4876(3) 0.64164(8) 0.5333(2) 0.0112(4) Uani 1 1 d . . .
C10 C 0.3453(3) 0.63028(9) 0.3898(2) 0.0143(4) Uani 1 1 d . . .
H10 H 0.3262 0.5930 0.3528 0.017 Uiso 1 1 calc R U .
C11 C 0.2313(3) 0.67157(9) 0.2998(3) 0.0180(5) Uani 1 1 d . . .
H11 H 0.1375 0.6626 0.2016 0.022 Uiso 1 1 calc R U .
C12 C 0.2552(3) 0.72589(9) 0.3539(3) 0.0195(5) Uani 1 1 d . . .
H12 H 0.1773 0.7544 0.2929 0.023 Uiso 1 1 calc R U .
C13 C 0.3921(3) 0.73880(9) 0.4962(3) 0.0168(5) Uani 1 1 d . . .
H13 H 0.4071 0.7761 0.5339 0.020 Uiso 1 1 calc R U .
C14 C 0.5079(3) 0.69738(8) 0.5844(2) 0.0126(4) Uani 1 1 d . . .
C15 C 0.7068(3) 0.76459(9) 0.7579(3) 0.0204(5) Uani 1 1 d . . .
H15A H 0.7313 0.7805 0.6633 0.031 Uiso 1 1 calc R U .
H15B H 0.8214 0.7659 0.8501 0.031 Uiso 1 1 calc R U .
H15C H 0.6083 0.7860 0.7826 0.031 Uiso 1 1 calc R U .
O1 O 0.6475(2) 0.70814(6) 0.72535(17) 0.0162(3) Uani 1 1 d . . .
P1 P 0.63195(7) 0.58090(2) 0.62541(6) 0.00933(12) Uani 1 1 d . . .
Pd1 Pd 0.5000 0.5000 0.5000 0.01178(8) Uani 1 2 d S . P

loop_
_atom_site_aniso_label
_atom_site_aniso_U_11
_atom_site_aniso_U_22
_atom_site_aniso_U_33
_atom_site_aniso_U_23
_atom_site_aniso_U_13
_atom_site_aniso_U_12
C1 0.0109(10) 0.0110(10) 0.0131(10) 0.0007(8) 0.0033(8) -0.0007(8)
C2 0.0142(10) 0.0149(11) 0.0154(11) -0.0012(9) 0.0064(9) -0.0031(9)
C3 0.0163(11) 0.0138(11) 0.0130(10) 0.0003(8) 0.0051(9) 0.0009(9)
C4 0.0135(11) 0.0143(11) 0.0145(11) -0.0003(8) 0.0021(9) 0.0017(9)
C5 0.0165(11) 0.0132(11) 0.0095(10) 0.0018(8) 0.0042(8) -0.0016(9)
C6 0.0205(11) 0.0181(11) 0.0138(11) 0.0042(9) 0.0044(9) -0.0008(9)
C7 0.0188(11) 0.0208(12) 0.0151(11) 0.0001(9) 0.0080(9) -0.0020(9)
C8 0.0173(11) 0.0196(11) 0.0094(10) -0.0010(9) 0.0025(9) -0.0022(9)
C9 0.0101(10) 0.0106(10) 0.0137(10) 0.0001(8) 0.0048(9) 0.0006(8)
C10 0.0133(10) 0.0126(11) 0.0163(11) -0.0006(9) 0.0037(9) -0.0013(9)
C11 0.0133(11) 0.0208(12) 0.0171(11) 0.0017(9) 0.0008(9) -0.0011(9)
C12 0.0176(11) 0.0180(12) 0.0238(12) 0.0085(10) 0.0076(10) 0.0076(9)
C13 0.0195(12) 0.0092(11) 0.0247(12) 0.0005(9) 0.0114(10) 0.0031(9)
C14 0.0134(10) 0.0143(11) 0.0121(10) -0.0009(8) 0.0066(8) -0.0023(9)
C15 0.0253(12) 0.0115(11) 0.0256(12) -0.0079(9) 0.0097(10) -0.0082(9)
O1 0.0204(8) 0.0092(7) 0.0170(8) -0.0044(6) 0.0027(6) -0.0023(6)
P1 0.0105(3) 0.0074(3) 0.0093(3) -0.0003(2) 0.0018(2) -0.0007(2)
Pd1 0.01360(13) 0.00732(12) 0.01222(13) -0.00129(9) 0.00083(9) -0.00201(9)

loop_
_atom_type_symbol
_atom_type_description
_atom_type_scat_dispersion_real
_atom_type_scat_dispersion_imag
_atom_type_scat_source
C C 0.0033 0.0016 'International Tables Vol C Tables 4.2.6.8 and 6.1.1.4'
H H 0.0000 0.0000 'International Tables Vol C Tables 4.2.6.8 and 6.1.1.4'
O O 0.0106 0.0060 'International Tables Vol C Tables 4.2.6.8 and 6.1.1.4'
P P 0.1023 0.0942 'International Tables Vol C Tables 4.2.6.8 and 6.1.1.4'
Pd Pd -0.9988 1.0072 'International Tables Vol C Tables 4.2.6.8 and 6.1.1.4'

loop_
_geom_angle_atom_site_label_1
_geom_angle_atom_site_label_2
_geom_angle_atom_site_label_3
_geom_angle
_geom_angle_site_symmetry_1
C2 C1 C4 109.90(16) .
C2 C1 C3 108.02(16) .
C4 C1 C3 108.45(16) .
C2 C1 P1 118.11(14) .
C4 C1 P1 107.00(14) .
C3 C1 P1 104.96(13) .
C1 C2 H2A 109.5 .
C1 C2 H2B 109.5 .
H2A C2 H2B 109.5 .
C1 C2 H2C 109.5 .
H2A C2 H2C 109.5 .
H2B C2 H2C 109.5 .
C1 C3 H3A 109.5 .
C1 C3 H3B 109.5 .
H3A C3 H3B 109.5 .
C1 C3 H3C 109.5 .
H3A C3 H3C 109.5 .
H3B C3 H3C 109.5 .
C1 C4 H4A 109.5 .
C1 C4 H4B 109.5 .
H4A C4 H4B 109.5 .
C1 C4 H4C 109.5 .
H4A C4 H4C 109.5 .
H4B C4 H4C 109.5 .
C8 C5 C7 109.39(17) .
C8 C5 C6 107.86(17) .
C7 C5 C6 107.93(17) .
C8 C5 P1 118.35(14) .
C7 C5 P1 106.85(14) .
C6 C5 P1 106.03(14) .
C5 C6 H6A 109.5 .
C5 C6 H6B 109.5 .
H6A C6 H6B 109.5 .
C5 C6 H6C 109.5 .
H6A C6 H6C 109.5 .
H6B C6 H6C 109.5 .
C5 C7 H7A 109.5 .
C5 C7 H7B 109.5 .
H7A C7 H7B 109.5 .
C5 C7 H7C 109.5 .
H7A C7 H7C 109.5 .
H7B C7 H7C 109.5 .
C5 C8 H8A 109.5 .
C5 C8 H8B 109.5 .
H8A C8 H8B 109.5 .
C5 C8 H8C 109.5 .
H8A C8 H8C 109.5 .
H8B C8 H8C 109.5 .
C10 C9 C14 116.64(18) .
C10 C9 P1 114.64(15) .
C14 C9 P1 128.65(15) .
C11 C10 C9 122.2(2) .
C11 C10 H10 118.9 .
C9 C10 H10 118.9 .
C12 C11 C10 119.5(2) .
C12 C11 H11 120.2 .
C10 C11 H11 120.2 .
C13 C12 C11 120.1(2) .
C13 C12 H12 119.9 .
C11 C12 H12 119.9 .
C12 C13 C14 120.1(2) .
C12 C13 H13 120.0 .
C14 C13 H13 120.0 .
O1 C14 C13 122.34(18) .
O1 C14 C9 116.26(18) .
C13 C14 C9 121.39(19) .
O1 C15 H15A 109.5 .
O1 C15 H15B 109.5 .
H15A C15 H15B 109.5 .
O1 C15 H15C 109.5 .
H15A C15 H15C 109.5 .
H15B C15 H15C 109.5 .
C14 O1 C15 117.50(16) .
C9 P1 C1 103.97(9) .
C9 P1 C5 109.23(9) .
C1 P1 C5 110.76(9) .
C9 P1 Pd1 110.75(7) .
C1 P1 Pd1 108.71(6) .
C5 P1 Pd1 113.05(7) .
P1 Pd1 P1 180.0 3_666

loop_
_geom_bond_atom_site_label_1
_geom_bond_atom_site_label_2
_geom_bond_distance
_geom_bond_site_symmetry_2
C1 C2 1.530(3) .
C1 C4 1.532(3) .
C1 C3 1.540(3) .
C1 P1 1.888(2) .
C2 H2A 0.9800 .
C2 H2B 0.9800 .
C2 H2C 0.9800 .
C3 H3A 0.9800 .
C3 H3B 0.9800 .
C3 H3C 0.9800 .
C4 H4A 0.9800 .
C4 H4B 0.9800 .
C4 H4C 0.9800 .
C5 C8 1.529(3) .
C5 C7 1.532(3) .
C5 C6 1.541(3) .
C5 P1 1.900(2) .
C6 H6A 0.9800 .
C6 H6B 0.9800 .
C6 H6C 0.9800 .
C7 H7A 0.9800 .
C7 H7B 0.9800 .
C7 H7C 0.9800 .
C8 H8A 0.9800 .
C8 H8B 0.9800 .
C8 H8C 0.9800 .
C9 C10 1.398(3) .
C9 C14 1.407(3) .
C9 P1 1.849(2) .
C10 C11 1.386(3) .
C10 H10 0.9500 .
C11 C12 1.383(3) .
C11 H11 0.9500 .
C12 C13 1.380(3) .
C12 H12 0.9500 .
C13 C14 1.389(3) .
C13 H13 0.9500 .
C14 O1 1.371(2) .
C15 O1 1.431(2) .
C15 H15A 0.9800 .
C15 H15B 0.9800 .
C15 H15C 0.9800 .
P1 Pd1 2.3021(5) .
Pd1 P1 2.3020(5) 3_666
